data_4512675
loop_
_publ_author_name
'Ionescu, Andreea'
'Lento, Raffaella'
'Mastropietro, Teresa F.'
'Aiello, Iolinda'
'Termine, Roberto'
'Golemme, Attilio'
'Ghedini, Mauro'
'Bellec, Nathalie'
'Pini, Elena'
'Rimoldi, Isabella'
'Godbert, Nicolas'

_publ_section_title
;
 Electropolymerized highly photoconductive thin films of cyclopalladated
 and cycloplatinated complexes.
;
_journal_issue 7
_journal_name_full 'ACS applied materials &amp; interfaces'
_journal_page_first 4019
_journal_page_last 4028
_journal_paper_doi 10.1021/am506984m
_journal_volume 7
_journal_year 2015
_chemical_formula_moiety 'C86.50 H67 Cl N6 O4 Pt2'
_chemical_formula_sum 'C86.5 H67 Cl N6 O4 Pt2'
_chemical_formula_weight 1680.09
_chemical_name_systematic
; 
 ? 
;
_space_group_IT_number 14
_symmetry_cell_setting monoclinic
_symmetry_space_group_name_Hall '-P 2yn'
_symmetry_space_group_name_H-M 'P 1 21/n 1'
_atom_sites_solution_hydrogens geom
_atom_sites_solution_primary direct
_atom_sites_solution_secondary difmap
_audit_creation_method SHELXL-97
_cell_angle_alpha 90.00
_cell_angle_beta 103.785(5)
_cell_angle_gamma 90.00
_cell_formula_units_Z 4
_cell_length_a 21.956(3)
_cell_length_b 10.0166(11)
_cell_length_c 33.500(4)
_cell_measurement_reflns_used 9637
_cell_measurement_temperature 296(2)
_cell_measurement_theta_max 25.99
_cell_measurement_theta_min 2.27
_cell_volume 7155.3(15)
_computing_cell_refinement 'Bruker SAINT'
_computing_data_collection 'Bruker APEX2'
_computing_data_reduction 'Bruker SAINT'
_computing_molecular_graphics 'Bruker SHELXTL'
_computing_publication_material 'Bruker SHELXTL'
_computing_structure_refinement 'SHELXL-97 (Sheldrick, 2008)'
_computing_structure_solution 'SHELXS-97 (Sheldrick, 2008)'
_diffrn_ambient_temperature 296(2)
_diffrn_measured_fraction_theta_full 1.000
_diffrn_measured_fraction_theta_max 1.000
_diffrn_measurement_device_type 'Bruker APEX-II CCD'
_diffrn_measurement_method 'phi and omega scans'
_diffrn_radiation_monochromator graphite
_diffrn_radiation_source 'fine-focus sealed tube'
_diffrn_radiation_type MoK\a
_diffrn_radiation_wavelength 0.71073
_diffrn_reflns_av_R_equivalents 0.1730
_diffrn_reflns_av_sigmaI/netI 0.0651
_diffrn_reflns_limit_h_max 26
_diffrn_reflns_limit_h_min -26
_diffrn_reflns_limit_k_max 11
_diffrn_reflns_limit_k_min -11
_diffrn_reflns_limit_l_max 39
_diffrn_reflns_limit_l_min -39
_diffrn_reflns_number 235853
_diffrn_reflns_theta_full 25.00
_diffrn_reflns_theta_max 25.00
_diffrn_reflns_theta_min 1.01
_exptl_absorpt_coefficient_mu 4.001
_exptl_absorpt_correction_T_max 0.9611
_exptl_absorpt_correction_T_min 0.5852
_exptl_absorpt_correction_type multi-scan
_exptl_absorpt_process_details sadabs
_exptl_crystal_colour orange
_exptl_crystal_density_diffrn 1.560
_exptl_crystal_density_method 'not measured'
_exptl_crystal_description Lamelar'
_exptl_crystal_F_000 3332
_exptl_crystal_size_max 0.15
_exptl_crystal_size_mid 0.03
_exptl_crystal_size_min 0.01
_refine_diff_density_max 1.295
_refine_diff_density_min -0.919
_refine_diff_density_rms 0.202
_refine_ls_extinction_method none
_refine_ls_goodness_of_fit_ref 1.077
_refine_ls_hydrogen_treatment constr
_refine_ls_matrix_type full
_refine_ls_number_parameters 910
_refine_ls_number_reflns 12604
_refine_ls_number_restraints 0
_refine_ls_restrained_S_all 1.077
_refine_ls_R_factor_all 0.0834
_refine_ls_R_factor_gt 0.0446
_refine_ls_shift/su_max 0.003
_refine_ls_shift/su_mean 0.000
_refine_ls_structure_factor_coef Fsqd
_refine_ls_weighting_details 'calc w=1/[\s^2^(Fo^2^)+(0.0666P)^2^+16.0926P] where P=(Fo^2^+2Fc^2^)/3'
_refine_ls_weighting_scheme calc
_refine_ls_wR_factor_gt 0.1065
_refine_ls_wR_factor_ref 0.1347
_reflns_number_gt 8849
_reflns_number_total 12604
_reflns_threshold_expression >2sigma(I)
_cod_data_source_file am506984m_si_002.cif
_cod_data_source_block 5
_cod_depositor_comments
;
The following automatic conversions were performed:

'_symmetry_cell_setting' value 'Monoclinic' changed to 'monoclinic'
according to
/usr/data/users/saulius/crontab/automatic-downloads/rss-feeds/ACS/lib/dictionaries/cif_core.dic
dictionary named 'cif_core.dic' version 2.4.2 from 2011-04-26.

'_refine_ls_hydrogen_treatment' value 'CONSTR' changed to 'constr'
according to
/usr/data/users/saulius/crontab/automatic-downloads/rss-feeds/ACS/lib/dictionaries/cif_core.dic
dictionary named 'cif_core.dic' version 2.4.2 from 2011-04-26.

Automatic conversion script
Id: cif_fix_values 3008 2015-01-20 13:52:24Z robertas 

 Adding full bibliography for 4512671--4512675.cif.
;
_cod_original_cell_volume 7155.2(14)
_cod_original_sg_symbol_H-M 'P2(1)/n  '
_cod_original_formula_sum 'C86.50 H67 Cl N6 O4 Pt2'
_cod_database_code 4512675

loop_
_symmetry_equiv_pos_as_xyz
'x, y, z'
'-x+1/2, y+1/2, -z+1/2'
'-x, -y, -z'
'x-1/2, -y-1/2, z-1/2'

loop_
_atom_site_label
_atom_site_type_symbol
_atom_site_fract_x
_atom_site_fract_y
_atom_site_fract_z
_atom_site_U_iso_or_equiv
_atom_site_adp_type
_atom_site_occupancy
_atom_site_symmetry_multiplicity
_atom_site_calc_flag
_atom_site_refinement_flags
Pt1 Pt 0.653377(16) 0.54131(3) 0.190332(10) 0.03149(11) Uani 1 1 d .
N1 N 0.5688(3) 0.4738(7) 0.1949(2) 0.0389(18) Uani 1 1 d .
N2 N 0.7370(3) 0.6134(7) 0.1832(2) 0.0321(16) Uani 1 1 d .
N3 N 1.1141(4) 0.2709(9) 0.3874(2) 0.053(2) Uani 1 1 d .
O1 O 0.6204(3) 0.5528(7) 0.12658(18) 0.0465(17) Uani 1 1 d .
O2 O 0.6643(4) 0.9790(7) 0.0329(2) 0.062(2) Uani 1 1 d .
C1 C 0.5239(5) 0.4348(10) 0.1621(3) 0.047(3) Uani 1 1 d .
H1A H 0.5319 0.4357 0.1361 0.057 Uiso 1 1 calc R
C2 C 0.4653(5) 0.3931(12) 0.1670(3) 0.060(3) Uani 1 1 d .
H2A H 0.4348 0.3646 0.1443 0.072 Uiso 1 1 calc R
C3 C 0.4527(5) 0.3941(13) 0.2051(4) 0.067(3) Uani 1 1 d .
H3A H 0.4136 0.3681 0.2084 0.081 Uiso 1 1 calc R
C4 C 0.4991(5) 0.4343(10) 0.2386(3) 0.053(3) Uani 1 1 d .
H4A H 0.4907 0.4377 0.2645 0.064 Uiso 1 1 calc R
C5 C 0.5590(4) 0.4702(8) 0.2338(3) 0.037(2) Uani 1 1 d .
C6 C 0.6139(4) 0.5082(9) 0.2657(3) 0.036(2) Uani 1 1 d .
C7 C 0.6141(5) 0.5066(10) 0.3074(3) 0.048(3) Uani 1 1 d .
H7A H 0.5779 0.4817 0.3153 0.057 Uiso 1 1 calc R
C8 C 0.6668(5) 0.5413(11) 0.3371(3) 0.056(3) Uani 1 1 d .
H8A H 0.6666 0.5413 0.3648 0.067 Uiso 1 1 calc R
C9 C 0.7194(5) 0.5755(10) 0.3245(3) 0.050(3) Uani 1 1 d .
H9A H 0.7555 0.5993 0.3439 0.060 Uiso 1 1 calc R
C10 C 0.7199(5) 0.5754(10) 0.2830(3) 0.047(2) Uani 1 1 d .
H10A H 0.7567 0.5991 0.2757 0.056 Uiso 1 1 calc R
C11 C 0.6679(4) 0.5415(9) 0.2520(3) 0.036(2) Uani 1 1 d .
C12 C 0.6345(4) 0.6557(10) 0.1060(3) 0.038(2) Uani 1 1 d .
C13 C 0.5933(5) 0.6914(10) 0.0688(3) 0.046(2) Uani 1 1 d .
H13A H 0.5570 0.6416 0.0595 0.055 Uiso 1 1 calc R
C14 C 0.6045(5) 0.7961(11) 0.0458(3) 0.050(3) Uani 1 1 d .
H14A H 0.5756 0.8166 0.0214 0.060 Uiso 1 1 calc R
C15 C 0.6592(5) 0.8744(10) 0.0581(3) 0.046(2) Uani 1 1 d .
C16 C 0.7016(4) 0.8382(9) 0.0934(3) 0.042(2) Uani 1 1 d .
H16A H 0.7389 0.8856 0.1013 0.050 Uiso 1 1 calc R
C17 C 0.6905(4) 0.7318(8) 0.1182(3) 0.034(2) Uani 1 1 d .
C18 C 0.7188(5) 1.0608(10) 0.0440(3) 0.057(3) Uani 1 1 d .
H18A H 0.7166 1.1301 0.0239 0.086 Uiso 1 1 calc R
H18B H 0.7554 1.0074 0.0452 0.086 Uiso 1 1 calc R
H18C H 0.7210 1.1001 0.0705 0.086 Uiso 1 1 calc R
C19 C 0.7401(4) 0.6927(8) 0.1524(2) 0.033(2) Uani 1 1 d .
H19A H 0.7794 0.7279 0.1529 0.039 Uiso 1 1 calc R
C20 C 0.7949(4) 0.5717(8) 0.2105(3) 0.032(2) Uani 1 1 d .
C21 C 0.8414(4) 0.6613(9) 0.2277(3) 0.043(2) Uani 1 1 d .
H21A H 0.8368 0.7513 0.2208 0.052 Uiso 1 1 calc R
C22 C 0.8956(4) 0.6165(9) 0.2556(3) 0.044(2) Uani 1 1 d .
H22A H 0.9272 0.6773 0.2666 0.053 Uiso 1 1 calc R
C23 C 0.9032(4) 0.4825(8) 0.2674(3) 0.034(2) Uani 1 1 d .
C24 C 0.8550(4) 0.3954(8) 0.2487(3) 0.035(2) Uani 1 1 d .
H24A H 0.8591 0.3051 0.2553 0.042 Uiso 1 1 calc R
C25 C 0.8021(4) 0.4376(8) 0.2213(3) 0.037(2) Uani 1 1 d .
H25A H 0.7708 0.3767 0.2098 0.045 Uiso 1 1 calc R
C26 C 0.9590(4) 0.4327(9) 0.2989(3) 0.039(2) Uani 1 1 d .
C27 C 1.0196(4) 0.4844(9) 0.3031(3) 0.043(2) Uani 1 1 d .
H27A H 1.0260 0.5551 0.2866 0.052 Uiso 1 1 calc R
C28 C 1.0709(4) 0.4303(10) 0.3320(3) 0.047(3) Uani 1 1 d .
H28A H 1.1110 0.4637 0.3337 0.056 Uiso 1 1 calc R
C29 C 1.0625(4) 0.3281(10) 0.3580(3) 0.043(2) Uani 1 1 d .
C30 C 1.0022(5) 0.2792(10) 0.3548(3) 0.046(2) Uani 1 1 d .
H30A H 0.9958 0.2109 0.3722 0.055 Uiso 1 1 calc R
C31 C 0.9514(4) 0.3312(9) 0.3260(3) 0.042(2) Uani 1 1 d .
H31A H 0.9115 0.2977 0.3247 0.051 Uiso 1 1 calc R
C32 C 1.1753(4) 0.2640(10) 0.3806(3) 0.046(2) Uani 1 1 d .
C33 C 1.1855(5) 0.2443(10) 0.3406(3) 0.054(3) Uani 1 1 d .
H33A H 1.1516 0.2323 0.3182 0.064 Uiso 1 1 calc R
C34 C 1.2455(6) 0.2431(10) 0.3352(4) 0.058(3) Uani 1 1 d .
H34A H 1.2518 0.2359 0.3088 0.070 Uiso 1 1 calc R
C35 C 1.2956(5) 0.2520(10) 0.3675(4) 0.059(3) Uani 1 1 d .
H35A H 1.3359 0.2509 0.3632 0.071 Uiso 1 1 calc R
C36 C 1.2871(5) 0.2628(10) 0.4064(4) 0.061(3) Uani 1 1 d .
H36A H 1.3219 0.2646 0.4286 0.073 Uiso 1 1 calc R
C37 C 1.2273(5) 0.2713(10) 0.4134(3) 0.052(3) Uani 1 1 d .
H37A H 1.2222 0.2817 0.4400 0.062 Uiso 1 1 calc R
C38 C 1.1039(4) 0.2214(11) 0.4254(3) 0.047(2) Uani 1 1 d .
C39 C 1.0872(5) 0.3069(12) 0.4536(3) 0.065(3) Uani 1 1 d .
H39A H 1.0825 0.3974 0.4474 0.078 Uiso 1 1 calc R
C40 C 1.0772(6) 0.2626(15) 0.4899(4) 0.075(4) Uani 1 1 d .
H40A H 1.0677 0.3228 0.5086 0.090 Uiso 1 1 calc R
C41 C 1.0812(6) 0.1311(17) 0.4985(4) 0.078(4) Uani 1 1 d .
H41A H 1.0729 0.1008 0.5229 0.094 Uiso 1 1 calc R
C42 C 1.0973(6) 0.0413(14) 0.4720(4) 0.084(4) Uani 1 1 d .
H42A H 1.1003 -0.0491 0.4784 0.101 Uiso 1 1 calc R
C43 C 1.1094(6) 0.0879(12) 0.4345(4) 0.067(3) Uani 1 1 d .
H43A H 1.1210 0.0283 0.4164 0.080 Uiso 1 1 calc R
Pt2 Pt 1.410401(17) 0.71798(3) 0.591215(10) 0.03388(11) Uani 1 1 d .
N1B N 1.3504(4) 0.8748(7) 0.5878(2) 0.0409(19) Uani 1 1 d .
N2B N 1.4680(3) 0.5564(6) 0.5990(2) 0.0323(17) Uani 1 1 d .
N3B N 1.3803(3) -0.1512(7) 0.3827(2) 0.0391(18) Uani 1 1 d .
O1B O 1.4624(3) 0.7981(6) 0.64586(19) 0.0485(17) Uani 1 1 d .
O2B O 1.6888(3) 0.6534(8) 0.7481(2) 0.064(2) Uani 1 1 d .
C1B C 1.3578(5) 0.9715(10) 0.6164(3) 0.050(3) Uani 1 1 d .
H1B H 1.3936 0.9714 0.6379 0.060 Uiso 1 1 calc R
C2B C 1.3133(6) 1.0721(11) 0.6147(4) 0.063(3) Uani 1 1 d .
H2B H 1.3195 1.1392 0.6345 0.076 Uiso 1 1 calc R
C3B C 1.2596(6) 1.0698(11) 0.5830(4) 0.063(3) Uani 1 1 d .
H3B H 1.2288 1.1346 0.5815 0.076 Uiso 1 1 calc R
C4B C 1.2526(5) 0.9726(11) 0.5543(3) 0.058(3) Uani 1 1 d .
H4B H 1.2169 0.9717 0.5329 0.070 Uiso 1 1 calc R
C5B C 1.2979(4) 0.8734(10) 0.5563(3) 0.043(2) Uani 1 1 d .
C6B C 1.2984(5) 0.7652(9) 0.5272(3) 0.045(2) Uani 1 1 d .
C7B C 1.2500(5) 0.7511(11) 0.4911(3) 0.056(3) Uani 1 1 d .
H7B H 1.2146 0.8050 0.4870 0.068 Uiso 1 1 calc R
C8B C 1.2556(5) 0.6579(12) 0.4624(3) 0.059(3) Uani 1 1 d .
H8B H 1.2238 0.6480 0.4386 0.071 Uiso 1 1 calc R
C9B C 1.3087(5) 0.5781(10) 0.4689(3) 0.052(3) Uani 1 1 d .
H9B H 1.3125 0.5142 0.4495 0.063 Uiso 1 1 calc R
C10B C 1.3568(5) 0.5934(9) 0.5046(3) 0.040(2) Uani 1 1 d .
H10B H 1.3932 0.5431 0.5074 0.048 Uiso 1 1 calc R
C11B C 1.3522(4) 0.6806(9) 0.5360(3) 0.037(2) Uani 1 1 d .
C12B C 1.5170(5) 0.7572(9) 0.6678(3) 0.038(2) Uani 1 1 d .
C13B C 1.5511(5) 0.8435(10) 0.6993(3) 0.051(3) Uani 1 1 d .
H13B H 1.5350 0.9271 0.7031 0.062 Uiso 1 1 calc R
C14B C 1.6070(5) 0.8034(10) 0.7236(3) 0.050(3) Uani 1 1 d .
H14B H 1.6287 0.8622 0.7435 0.060 Uiso 1 1 calc R
C15B C 1.6330(5) 0.6795(10) 0.7202(3) 0.046(2) Uani 1 1 d .
C16B C 1.6021(4) 0.5954(10) 0.6892(3) 0.043(2) Uani 1 1 d .
H16B H 1.6191 0.5121 0.6861 0.052 Uiso 1 1 calc R
C17B C 1.5443(4) 0.6347(9) 0.6619(3) 0.037(2) Uani 1 1 d .
C18B C 1.7134(6) 0.5228(13) 0.7477(4) 0.080(4) Uani 1 1 d .
H18D H 1.7522 0.5162 0.7682 0.121 Uiso 1 1 calc R
H18E H 1.7207 0.5043 0.7211 0.121 Uiso 1 1 calc R
H18F H 1.6840 0.4593 0.7536 0.121 Uiso 1 1 calc R
C19B C 1.5177(4) 0.5421(8) 0.6297(3) 0.038(2) Uani 1 1 d .
H19B H 1.5384 0.4608 0.6307 0.046 Uiso 1 1 calc R
C20B C 1.4584(4) 0.4428(8) 0.5708(2) 0.034(2) Uani 1 1 d .
C21B C 1.5038(4) 0.4143(8) 0.5499(2) 0.034(2) Uani 1 1 d .
H21B H 1.5406 0.4642 0.5549 0.040 Uiso 1 1 calc R
C22B C 1.4946(4) 0.3107(8) 0.5214(2) 0.032(2) Uani 1 1 d .
H22B H 1.5249 0.2945 0.5068 0.038 Uiso 1 1 calc R
C23B C 1.4408(4) 0.2300(8) 0.5142(3) 0.032(2) Uani 1 1 d .
C24B C 1.3974(4) 0.2572(8) 0.5373(2) 0.031(2) Uani 1 1 d .
H24B H 1.3621 0.2033 0.5341 0.037 Uiso 1 1 calc R
C25B C 1.4052(4) 0.3625(8) 0.5650(2) 0.032(2) Uani 1 1 d .
H25B H 1.3750 0.3794 0.5797 0.039 Uiso 1 1 calc R
C26B C 1.4295(4) 0.1274(8) 0.4817(2) 0.031(2) Uani 1 1 d .
C27B C 1.4523(4) 0.1411(9) 0.4461(3) 0.034(2) Uani 1 1 d .
H27B H 1.4783 0.2128 0.4440 0.041 Uiso 1 1 calc R
C28B C 1.4370(4) 0.0498(8) 0.4140(3) 0.036(2) Uani 1 1 d .
H28B H 1.4525 0.0629 0.3907 0.043 Uiso 1 1 calc R
C29B C 1.3997(4) -0.0590(8) 0.4156(2) 0.0301(19) Uani 1 1 d .
C30B C 1.3787(4) -0.0790(9) 0.4519(3) 0.038(2) Uani 1 1 d .
H30B H 1.3549 -0.1540 0.4544 0.046 Uiso 1 1 calc R
C31B C 1.3935(4) 0.0124(8) 0.4835(3) 0.035(2) Uani 1 1 d .
H31B H 1.3790 -0.0026 0.5071 0.042 Uiso 1 1 calc R
C32B C 1.3162(4) -0.1966(8) 0.3734(3) 0.033(2) Uani 1 1 d .
C33B C 1.3026(5) -0.3313(9) 0.3655(3) 0.044(2) Uani 1 1 d .
H33B H 1.3351 -0.3927 0.3679 0.053 Uiso 1 1 calc R
C34B C 1.2415(5) -0.3735(10) 0.3543(3) 0.051(3) Uani 1 1 d .
H34B H 1.2325 -0.4632 0.3486 0.061 Uiso 1 1 calc R
C35B C 1.1937(5) -0.2837(11) 0.3515(3) 0.056(3) Uani 1 1 d .
H35B H 1.1523 -0.3124 0.3435 0.067 Uiso 1 1 calc R
C36B C 1.2069(5) -0.1485(11) 0.3606(3) 0.058(3) Uani 1 1 d .
H36B H 1.1745 -0.0879 0.3596 0.069 Uiso 1 1 calc R
C37B C 1.2683(5) -0.1067(10) 0.3709(3) 0.048(3) Uani 1 1 d .
H37B H 1.2774 -0.0169 0.3764 0.057 Uiso 1 1 calc R
C38B C 1.4156(4) -0.1725(8) 0.3528(3) 0.035(2) Uani 1 1 d .
C39B C 1.4813(4) -0.1808(9) 0.3645(3) 0.041(2) Uani 1 1 d .
H39B H 1.5020 -0.1683 0.3918 0.049 Uiso 1 1 calc R
C40B C 1.5158(5) -0.2075(9) 0.3355(3) 0.052(3) Uani 1 1 d .
H40B H 1.5593 -0.2136 0.3437 0.062 Uiso 1 1 calc R
C41B C 1.4858(6) -0.2250(10) 0.2944(4) 0.064(3) Uani 1 1 d .
H41B H 1.5091 -0.2424 0.2751 0.077 Uiso 1 1 calc R
C42B C 1.4209(6) -0.2164(11) 0.2821(3) 0.064(3) Uani 1 1 d .
H42B H 1.4008 -0.2274 0.2546 0.077 Uiso 1 1 calc R
C43B C 1.3853(5) -0.1909(9) 0.3114(3) 0.048(3) Uani 1 1 d .
H43B H 1.3418 -0.1864 0.3032 0.057 Uiso 1 1 calc R
C1S C 0.5447(17) 0.108(2) 0.1008(7) 0.096(12) Uani 0.50 1 d P
H1SC H 0.5549 0.0338 0.0850 0.115 Uiso 0.50 1 calc PR
H1SB H 0.5351 0.0703 0.1253 0.115 Uiso 0.50 1 calc PR
Cl1 Cl 0.4811(4) 0.1729(8) 0.0742(2) 0.097(2) Uani 0.50 1 d P
Cl2 Cl 0.6108(4) 0.1997(10) 0.1165(3) 0.117(3) Uani 0.50 1 d P

loop_
_atom_site_aniso_label
_atom_site_aniso_U_11
_atom_site_aniso_U_22
_atom_site_aniso_U_33
_atom_site_aniso_U_23
_atom_site_aniso_U_13
_atom_site_aniso_U_12
Pt1 0.02999(19) 0.0336(2) 0.03158(19) 0.00258(15) 0.00867(14) 0.00002(16)
N1 0.039(4) 0.039(4) 0.040(4) 0.006(4) 0.009(4) 0.003(4)
N2 0.029(4) 0.031(4) 0.033(4) 0.000(3) 0.003(3) 0.004(3)
N3 0.038(5) 0.079(6) 0.038(5) 0.019(4) -0.001(4) 0.005(5)
O1 0.050(4) 0.058(4) 0.031(3) 0.001(3) 0.009(3) -0.013(3)
O2 0.072(5) 0.062(5) 0.048(4) 0.025(4) 0.003(4) 0.006(4)
C1 0.047(6) 0.059(7) 0.034(5) 0.006(5) 0.005(5) -0.010(5)
C2 0.030(6) 0.089(9) 0.057(7) 0.005(6) 0.005(5) -0.019(6)
C3 0.036(6) 0.100(10) 0.070(8) 0.012(7) 0.019(6) -0.017(6)
C4 0.047(6) 0.063(7) 0.056(7) 0.011(5) 0.026(5) 0.002(5)
C5 0.040(5) 0.029(5) 0.045(5) 0.000(4) 0.017(4) 0.007(4)
C6 0.032(5) 0.036(5) 0.039(5) 0.007(4) 0.010(4) 0.004(4)
C7 0.047(6) 0.063(7) 0.042(6) 0.003(5) 0.026(5) 0.006(5)
C8 0.050(7) 0.080(8) 0.042(6) -0.002(6) 0.019(5) 0.008(6)
C9 0.045(6) 0.066(7) 0.033(5) -0.001(5) 0.000(5) 0.004(5)
C10 0.042(6) 0.054(6) 0.046(6) 0.005(5) 0.013(5) 0.006(5)
C11 0.036(5) 0.034(5) 0.037(5) 0.000(4) 0.009(4) 0.001(4)
C12 0.031(5) 0.050(6) 0.037(5) -0.004(4) 0.015(4) 0.002(5)
C13 0.046(6) 0.065(7) 0.027(5) -0.004(5) 0.010(4) -0.005(5)
C14 0.043(6) 0.069(7) 0.035(5) 0.002(5) 0.002(5) 0.007(6)
C15 0.057(7) 0.048(6) 0.034(5) 0.005(5) 0.015(5) 0.013(5)
C16 0.040(6) 0.042(6) 0.044(6) 0.006(5) 0.011(5) 0.003(5)
C17 0.031(5) 0.034(5) 0.036(5) 0.000(4) 0.010(4) 0.005(4)
C18 0.071(8) 0.045(6) 0.056(7) 0.014(5) 0.016(6) -0.001(6)
C19 0.035(5) 0.031(5) 0.033(5) 0.008(4) 0.008(4) -0.001(4)
C20 0.028(5) 0.037(5) 0.032(5) 0.001(4) 0.007(4) -0.005(4)
C21 0.054(6) 0.030(5) 0.042(5) 0.014(4) 0.003(5) -0.005(5)
C22 0.043(6) 0.033(5) 0.049(6) 0.002(4) -0.001(5) -0.013(5)
C23 0.037(5) 0.027(5) 0.037(5) 0.008(4) 0.009(4) 0.000(4)
C24 0.030(5) 0.024(5) 0.046(5) 0.004(4) -0.004(4) 0.000(4)
C25 0.038(5) 0.023(5) 0.047(5) -0.002(4) 0.003(4) -0.003(4)
C26 0.039(5) 0.038(5) 0.035(5) 0.004(4) -0.001(4) -0.006(4)
C27 0.040(6) 0.037(5) 0.051(6) 0.013(4) 0.007(5) -0.004(5)
C28 0.028(5) 0.057(6) 0.053(6) 0.008(5) 0.003(4) -0.012(5)
C29 0.035(5) 0.055(6) 0.035(5) 0.007(4) 0.004(4) -0.011(5)
C30 0.049(6) 0.042(6) 0.043(6) 0.018(5) 0.003(5) 0.002(5)
C31 0.030(5) 0.044(6) 0.046(6) 0.008(5) -0.003(4) -0.004(4)
C32 0.035(6) 0.049(6) 0.048(6) 0.008(5) 0.000(5) 0.000(5)
C33 0.058(7) 0.050(7) 0.049(6) -0.005(5) 0.007(5) -0.005(5)
C34 0.072(8) 0.042(6) 0.067(8) 0.016(5) 0.032(7) 0.004(6)
C35 0.044(7) 0.050(7) 0.085(9) 0.014(6) 0.017(7) 0.007(5)
C36 0.039(6) 0.049(7) 0.089(9) 0.003(6) 0.001(6) 0.009(5)
C37 0.041(6) 0.064(7) 0.045(6) -0.003(5) -0.001(5) 0.004(5)
C38 0.028(5) 0.069(7) 0.038(5) 0.002(5) -0.001(4) 0.005(5)
C39 0.064(8) 0.071(8) 0.057(7) 0.001(6) 0.008(6) -0.009(7)
C40 0.081(9) 0.096(11) 0.050(7) -0.004(7) 0.022(7) -0.011(8)
C41 0.070(9) 0.112(12) 0.053(8) 0.002(8) 0.014(7) -0.025(9)
C42 0.090(10) 0.066(9) 0.084(10) 0.038(8) -0.005(8) -0.001(8)
C43 0.072(8) 0.066(8) 0.056(7) 0.008(6) 0.001(6) 0.017(7)
Pt2 0.0414(2) 0.0307(2) 0.03228(19) -0.00179(15) 0.01410(16) -0.00067(17)
N1B 0.054(5) 0.028(4) 0.046(5) 0.000(4) 0.022(4) -0.001(4)
N2B 0.047(5) 0.025(4) 0.027(4) -0.006(3) 0.014(3) -0.006(3)
N3B 0.037(4) 0.040(4) 0.042(4) -0.013(4) 0.014(4) -0.007(4)
O1B 0.064(5) 0.036(4) 0.043(4) -0.013(3) 0.011(4) 0.003(4)
O2B 0.062(5) 0.072(5) 0.048(4) -0.012(4) -0.007(4) -0.002(4)
C1B 0.058(7) 0.047(6) 0.049(6) 0.003(5) 0.021(5) 0.008(5)
C2B 0.087(9) 0.045(7) 0.074(8) -0.004(6) 0.050(8) 0.006(6)
C3B 0.053(7) 0.051(7) 0.095(9) 0.012(7) 0.038(7) 0.017(6)
C4B 0.055(7) 0.058(7) 0.063(7) 0.000(6) 0.018(6) 0.017(6)
C5B 0.040(6) 0.043(6) 0.051(6) 0.007(5) 0.019(5) -0.004(5)
C6B 0.046(6) 0.039(6) 0.053(6) 0.005(5) 0.021(5) 0.000(5)
C7B 0.044(6) 0.068(8) 0.054(7) 0.010(6) 0.005(5) 0.009(6)
C8B 0.054(7) 0.074(8) 0.046(6) 0.011(6) 0.005(5) 0.003(6)
C9B 0.066(7) 0.050(6) 0.039(6) -0.003(5) 0.008(5) -0.011(6)
C10B 0.049(6) 0.039(5) 0.032(5) 0.001(4) 0.007(4) -0.009(5)
C11B 0.042(5) 0.037(5) 0.033(5) 0.006(4) 0.010(4) -0.012(4)
C12B 0.055(6) 0.031(5) 0.031(5) 0.006(4) 0.014(5) -0.001(5)
C13B 0.085(8) 0.035(5) 0.035(5) -0.008(4) 0.017(6) -0.007(6)
C14B 0.068(7) 0.046(6) 0.031(5) 0.002(4) 0.001(5) -0.016(6)
C15B 0.052(6) 0.052(6) 0.032(5) -0.004(4) 0.008(5) -0.006(5)
C16B 0.043(6) 0.051(6) 0.033(5) -0.006(4) 0.005(4) -0.004(5)
C17B 0.045(6) 0.036(5) 0.035(5) 0.004(4) 0.016(4) -0.006(4)
C18B 0.073(9) 0.093(10) 0.058(8) 0.006(7) -0.019(6) 0.010(8)
C19B 0.054(6) 0.023(5) 0.038(5) -0.008(4) 0.015(5) -0.006(4)
C20B 0.041(5) 0.034(5) 0.026(4) -0.001(4) 0.009(4) 0.006(4)
C21B 0.037(5) 0.031(5) 0.031(5) -0.005(4) 0.006(4) -0.004(4)
C22B 0.031(5) 0.036(5) 0.032(5) -0.001(4) 0.015(4) 0.001(4)
C23B 0.034(5) 0.029(5) 0.031(5) 0.008(4) 0.002(4) 0.001(4)
C24B 0.028(5) 0.031(5) 0.033(5) -0.004(4) 0.008(4) -0.006(4)
C25B 0.036(5) 0.037(5) 0.028(4) -0.005(4) 0.016(4) -0.004(4)
C26B 0.033(5) 0.033(5) 0.027(4) -0.005(4) 0.006(4) 0.002(4)
C27B 0.035(5) 0.031(5) 0.040(5) -0.005(4) 0.016(4) -0.007(4)
C28B 0.045(5) 0.037(5) 0.030(5) -0.003(4) 0.019(4) -0.008(4)
C29B 0.032(5) 0.031(5) 0.026(4) -0.008(4) 0.004(4) 0.001(4)
C30B 0.041(5) 0.037(5) 0.039(5) -0.006(4) 0.014(4) -0.012(4)
C31B 0.041(5) 0.035(5) 0.031(5) 0.001(4) 0.013(4) -0.004(4)
C32B 0.033(5) 0.034(5) 0.035(5) -0.009(4) 0.010(4) 0.001(4)
C33B 0.047(6) 0.037(5) 0.049(6) -0.012(4) 0.014(5) 0.003(5)
C34B 0.050(7) 0.035(6) 0.068(7) -0.012(5) 0.016(5) -0.010(5)
C35B 0.044(6) 0.060(7) 0.057(7) -0.005(6) 0.000(5) -0.021(6)
C36B 0.034(6) 0.055(7) 0.077(8) -0.003(6) 0.000(5) 0.008(5)
C37B 0.050(6) 0.034(5) 0.055(6) 0.002(5) 0.003(5) 0.004(5)
C38B 0.046(6) 0.028(5) 0.029(5) -0.001(4) 0.005(4) 0.002(4)
C39B 0.045(6) 0.041(6) 0.036(5) -0.001(4) 0.011(4) 0.001(5)
C40B 0.050(6) 0.040(6) 0.072(8) -0.003(5) 0.026(6) -0.001(5)
C41B 0.095(10) 0.049(7) 0.064(8) -0.019(6) 0.052(7) -0.012(7)
C42B 0.094(10) 0.065(8) 0.041(6) -0.007(5) 0.032(6) -0.006(7)
C43B 0.062(7) 0.044(6) 0.037(5) -0.002(4) 0.012(5) -0.004(5)
C1S 0.23(4) 0.032(12) 0.055(15) 0.013(11) 0.09(2) 0.020(18)
Cl1 0.124(6) 0.108(6) 0.056(4) -0.007(4) 0.015(4) -0.014(5)
Cl2 0.095(6) 0.138(7) 0.112(6) -0.044(6) 0.014(5) 0.060(6)

loop_
_atom_type_symbol
_atom_type_description
_atom_type_scat_dispersion_real
_atom_type_scat_dispersion_imag
_atom_type_scat_source
C C 0.0033 0.0016 'International Tables Vol C Tables 4.2.6.8 and 6.1.1.4'
H H 0.0000 0.0000 'International Tables Vol C Tables 4.2.6.8 and 6.1.1.4'
N N 0.0061 0.0033 'International Tables Vol C Tables 4.2.6.8 and 6.1.1.4'
O O 0.0106 0.0060 'International Tables Vol C Tables 4.2.6.8 and 6.1.1.4'
Pt Pt -1.7033 8.3905 'International Tables Vol C Tables 4.2.6.8 and 6.1.1.4'
Cl Cl 0.1484 0.1585 'International Tables Vol C Tables 4.2.6.8 and 6.1.1.4'

loop_
_geom_angle_atom_site_label_1
_geom_angle_atom_site_label_2
_geom_angle_atom_site_label_3
_geom_angle
C11 Pt1 N1 81.2(3)
C11 Pt1 N2 101.1(3)
N1 Pt1 N2 177.4(3)
C11 Pt1 O1 168.7(3)
N1 Pt1 O1 89.7(3)
N2 Pt1 O1 87.9(3)
C1 N1 C5 121.1(8)
C1 N1 Pt1 123.0(6)
C5 N1 Pt1 115.9(6)
C19 N2 C20 118.1(7)
C19 N2 Pt1 121.4(6)
C20 N2 Pt1 120.3(5)
C32 N3 C29 122.3(8)
C32 N3 C38 118.8(8)
C29 N3 C38 118.9(8)
C12 O1 Pt1 120.8(5)
C15 O2 C18 117.8(8)
N1 C1 C2 120.5(9)
N1 C1 H1A 119.8
C2 C1 H1A 119.8
C3 C2 C1 120.1(10)
C3 C2 H2A 120.0
C1 C2 H2A 120.0
C2 C3 C4 119.1(10)
C2 C3 H3A 120.5
C4 C3 H3A 120.5
C3 C4 C5 120.5(9)
C3 C4 H4A 119.7
C5 C4 H4A 119.7
N1 C5 C4 118.5(9)
N1 C5 C6 113.6(8)
C4 C5 C6 127.9(9)
C7 C6 C11 121.8(8)
C7 C6 C5 122.3(8)
C11 C6 C5 115.8(8)
C8 C7 C6 121.3(9)
C8 C7 H7A 119.3
C6 C7 H7A 119.3
C9 C8 C7 117.9(9)
C9 C8 H8A 121.1
C7 C8 H8A 121.1
C8 C9 C10 121.2(9)
C8 C9 H9A 119.4
C10 C9 H9A 119.4
C11 C10 C9 123.1(9)
C11 C10 H10A 118.5
C9 C10 H10A 118.5
C10 C11 C6 114.7(8)
C10 C11 Pt1 131.9(7)
C6 C11 Pt1 113.2(6)
O1 C12 C13 119.0(8)
O1 C12 C17 124.3(8)
C13 C12 C17 116.7(9)
C14 C13 C12 122.5(9)
C14 C13 H13A 118.8
C12 C13 H13A 118.8
C13 C14 C15 121.3(9)
C13 C14 H14A 119.3
C15 C14 H14A 119.3
O2 C15 C16 126.7(10)
O2 C15 C14 115.8(9)
C16 C15 C14 117.5(9)
C15 C16 C17 122.2(9)
C15 C16 H16A 118.9
C17 C16 H16A 118.9
C16 C17 C12 119.7(8)
C16 C17 C19 118.3(8)
C12 C17 C19 121.6(8)
O2 C18 H18A 109.5
O2 C18 H18B 109.5
H18A C18 H18B 109.5
O2 C18 H18C 109.5
H18A C18 H18C 109.5
H18B C18 H18C 109.5
N2 C19 C17 128.3(8)
N2 C19 H19A 115.8
C17 C19 H19A 115.8
C21 C20 C25 119.6(8)
C21 C20 N2 122.0(8)
C25 C20 N2 118.2(7)
C20 C21 C22 119.8(8)
C20 C21 H21A 120.1
C22 C21 H21A 120.1
C23 C22 C21 121.5(8)
C23 C22 H22A 119.3
C21 C22 H22A 119.3
C22 C23 C24 116.5(8)
C22 C23 C26 122.8(8)
C24 C23 C26 120.7(7)
C25 C24 C23 122.6(8)
C25 C24 H24A 118.7
C23 C24 H24A 118.7
C24 C25 C20 119.9(8)
C24 C25 H25A 120.0
C20 C25 H25A 120.0
C31 C26 C27 117.3(8)
C31 C26 C23 119.7(8)
C27 C26 C23 123.0(8)
C26 C27 C28 120.8(8)
C26 C27 H27A 119.6
C28 C27 H27A 119.6
C29 C28 C27 120.9(9)
C29 C28 H28A 119.6
C27 C28 H28A 119.6
C28 C29 C30 118.7(9)
C28 C29 N3 121.7(8)
C30 C29 N3 119.6(8)
C31 C30 C29 120.7(9)
C31 C30 H30A 119.6
C29 C30 H30A 119.6
C30 C31 C26 121.6(9)
C30 C31 H31A 119.2
C26 C31 H31A 119.2
C37 C32 N3 120.2(9)
C37 C32 C33 118.1(10)
N3 C32 C33 121.7(9)
C34 C33 C32 119.6(10)
C34 C33 H33A 120.2
C32 C33 H33A 120.2
C35 C34 C33 121.4(11)
C35 C34 H34A 119.3
C33 C34 H34A 119.3
C34 C35 C36 120.0(11)
C34 C35 H35A 120.0
C36 C35 H35A 120.0
C35 C36 C37 121.0(11)
C35 C36 H36A 119.5
C37 C36 H36A 119.5
C32 C37 C36 119.7(10)
C32 C37 H37A 120.2
C36 C37 H37A 120.2
C43 C38 C39 118.2(10)
C43 C38 N3 120.8(10)
C39 C38 N3 121.0(10)
C40 C39 C38 122.1(12)
C40 C39 H39A 118.9
C38 C39 H39A 118.9
C41 C40 C39 119.6(13)
C41 C40 H40A 120.2
C39 C40 H40A 120.2
C40 C41 C42 121.2(12)
C40 C41 H41A 119.4
C42 C41 H41A 119.4
C41 C42 C43 119.2(12)
C41 C42 H42A 120.4
C43 C42 H42A 120.4
C38 C43 C42 119.5(12)
C38 C43 H43A 120.2
C42 C43 H43A 120.2
C11B Pt2 N2B 102.1(3)
C11B Pt2 N1B 80.3(3)
N2B Pt2 N1B 175.1(3)
C11B Pt2 O1B 167.5(3)
N2B Pt2 O1B 90.0(3)
N1B Pt2 O1B 87.9(3)
C1B N1B C5B 119.7(8)
C1B N1B Pt2 123.3(7)
C5B N1B Pt2 116.8(6)
C19B N2B C20B 112.8(7)
C19B N2B Pt2 124.2(6)
C20B N2B Pt2 123.1(5)
C38B N3B C29B 122.1(7)
C38B N3B C32B 118.0(7)
C29B N3B C32B 117.9(7)
C12B O1B Pt2 127.5(6)
C15B O2B C18B 116.7(8)
N1B C1B C2B 121.7(10)
N1B C1B H1B 119.1
C2B C1B H1B 119.1
C3B C2B C1B 118.6(10)
C3B C2B H2B 120.7
C1B C2B H2B 120.7
C4B C3B C2B 119.2(10)
C4B C3B H3B 120.4
C2B C3B H3B 120.4
C3B C4B C5B 121.4(11)
C3B C4B H4B 119.3
C5B C4B H4B 119.3
N1B C5B C4B 119.3(9)
N1B C5B C6B 112.7(8)
C4B C5B C6B 128.0(10)
C7B C6B C11B 122.3(9)
C7B C6B C5B 121.5(9)
C11B C6B C5B 116.1(9)
C8B C7B C6B 119.7(10)
C8B C7B H7B 120.1
C6B C7B H7B 120.1
C7B C8B C9B 119.7(10)
C7B C8B H8B 120.2
C9B C8B H8B 120.2
C8B C9B C10B 120.3(10)
C8B C9B H9B 119.8
C10B C9B H9B 119.8
C11B C10B C9B 122.6(10)
C11B C10B H10B 118.7
C9B C10B H10B 118.7
C10B C11B C6B 115.0(8)
C10B C11B Pt2 131.8(7)
C6B C11B Pt2 113.1(7)
O1B C12B C17B 124.0(8)
O1B C12B C13B 118.1(8)
C17B C12B C13B 117.9(9)
C14B C13B C12B 120.1(10)
C14B C13B H13B 119.9
C12B C13B H13B 119.9
C13B C14B C15B 123.1(9)
C13B C14B H14B 118.5
C15B C14B H14B 118.5
O2B C15B C16B 126.2(9)
O2B C15B C14B 115.6(9)
C16B C15B C14B 118.1(9)
C15B C16B C17B 120.9(9)
C15B C16B H16B 119.6
C17B C16B H16B 119.6
C12B C17B C16B 119.7(9)
C12B C17B C19B 124.0(9)
C16B C17B C19B 116.3(8)
O2B C18B H18D 109.5
O2B C18B H18E 109.5
H18D C18B H18E 109.5
O2B C18B H18F 109.5
H18D C18B H18F 109.5
H18E C18B H18F 109.5
N2B C19B C17B 129.0(8)
N2B C19B H19B 115.5
C17B C19B H19B 115.5
C21B C20B C25B 119.6(8)
C21B C20B N2B 118.6(8)
C25B C20B N2B 121.8(7)
C20B C21B C22B 119.9(8)
C20B C21B H21B 120.1
C22B C21B H21B 120.1
C21B C22B C23B 121.7(8)
C21B C22B H22B 119.2
C23B C22B H22B 119.2
C24B C23B C22B 116.8(8)
C24B C23B C26B 122.1(8)
C22B C23B C26B 121.0(8)
C25B C24B C23B 121.9(8)
C25B C24B H24B 119.0
C23B C24B H24B 119.0
C24B C25B C20B 119.9(8)
C24B C25B H25B 120.1
C20B C25B H25B 120.1
C27B C26B C31B 115.9(7)
C27B C26B C23B 121.8(8)
C31B C26B C23B 122.3(7)
C28B C27B C26B 121.5(8)
C28B C27B H27B 119.3
C26B C27B H27B 119.3
C29B C28B C27B 121.9(8)
C29B C28B H28B 119.1
C27B C28B H28B 119.1
C28B C29B C30B 117.8(7)
C28B C29B N3B 123.7(7)
C30B C29B N3B 118.4(8)
C31B C30B C29B 120.1(8)
C31B C30B H30B 119.9
C29B C30B H30B 119.9
C30B C31B C26B 122.7(8)
C30B C31B H31B 118.6
C26B C31B H31B 118.6
C37B C32B C33B 119.8(8)
C37B C32B N3B 120.0(8)
C33B C32B N3B 120.1(8)
C34B C33B C32B 120.1(9)
C34B C33B H33B 119.9
C32B C33B H33B 119.9
C35B C34B C33B 120.1(9)
C35B C34B H34B 120.0
C33B C34B H34B 120.0
C34B C35B C36B 120.2(9)
C34B C35B H35B 119.9
C36B C35B H35B 119.9
C37B C36B C35B 119.2(10)
C37B C36B H36B 120.4
C35B C36B H36B 120.4
C32B C37B C36B 120.4(9)
C32B C37B H37B 119.8
C36B C37B H37B 119.8
C43B C38B C39B 118.9(9)
C43B C38B N3B 120.4(8)
C39B C38B N3B 120.6(8)
C40B C39B C38B 120.7(9)
C40B C39B H39B 119.7
C38B C39B H39B 119.7
C41B C40B C39B 120.4(10)
C41B C40B H40B 119.8
C39B C40B H40B 119.8
C42B C41B C40B 119.8(10)
C42B C41B H41B 120.1
C40B C41B H41B 120.1
C41B C42B C43B 120.3(10)
C41B C42B H42B 119.9
C43B C42B H42B 119.9
C38B C43B C42B 119.9(10)
C38B C43B H43B 120.0
C42B C43B H43B 120.0
Cl1 C1S Cl2 121.4(13)
Cl1 C1S H1SC 107.0
Cl2 C1S H1SC 107.0
Cl1 C1S H1SB 107.0
Cl2 C1S H1SB 107.0
H1SC C1S H1SB 106.7

loop_
_geom_bond_atom_site_label_1
_geom_bond_atom_site_label_2
_geom_bond_distance
Pt1 C11 2.013(8)
Pt1 N1 2.016(7)
Pt1 N2 2.039(7)
Pt1 O1 2.089(6)
N1 C1 1.347(11)
N1 C5 1.371(11)
N2 C19 1.315(10)
N2 C20 1.441(10)
N3 C32 1.417(12)
N3 C29 1.432(11)
N3 C38 1.434(12)
O1 C12 1.317(11)
O2 C15 1.368(11)
O2 C18 1.424(12)
C1 C2 1.398(13)
C1 H1A 0.9300
C2 C3 1.368(14)
C2 H2A 0.9300
C3 C4 1.384(14)
C3 H3A 0.9300
C4 C5 1.408(13)
C4 H4A 0.9300
C5 C6 1.459(12)
C6 C7 1.396(12)
C6 C11 1.410(12)
C7 C8 1.379(14)
C7 H7A 0.9300
C8 C9 1.362(13)
C8 H8A 0.9300
C9 C10 1.393(13)
C9 H9A 0.9300
C10 C11 1.389(12)
C10 H10A 0.9300
C12 C13 1.399(12)
C12 C17 1.422(12)
C13 C14 1.358(14)
C13 H13A 0.9300
C14 C15 1.410(14)
C14 H14A 0.9300
C15 C16 1.370(12)
C16 C17 1.408(12)
C16 H16A 0.9300
C17 C19 1.434(12)
C18 H18A 0.9600
C18 H18B 0.9600
C18 H18C 0.9600
C19 H19A 0.9300
C20 C21 1.379(12)
C20 C25 1.389(11)
C21 C22 1.399(12)
C21 H21A 0.9300
C22 C23 1.397(12)
C22 H22A 0.9300
C23 C24 1.400(11)
C23 C26 1.498(12)
C24 C25 1.367(11)
C24 H24A 0.9300
C25 H25A 0.9300
C26 C31 1.399(12)
C26 C27 1.404(12)
C27 C28 1.408(12)
C27 H27A 0.9300
C28 C29 1.384(13)
C28 H28A 0.9300
C29 C30 1.392(13)
C30 C31 1.391(12)
C30 H30A 0.9300
C31 H31A 0.9300
C32 C37 1.386(13)
C32 C33 1.422(14)
C33 C34 1.372(15)
C33 H33A 0.9300
C34 C35 1.349(15)
C34 H34A 0.9300
C35 C36 1.364(16)
C35 H35A 0.9300
C36 C37 1.391(14)
C36 H36A 0.9300
C37 H37A 0.9300
C38 C43 1.371(15)
C38 C39 1.388(15)
C39 C40 1.359(16)
C39 H39A 0.9300
C40 C41 1.347(18)
C40 H40A 0.9300
C41 C42 1.367(18)
C41 H41A 0.9300
C42 C43 1.421(17)
C42 H42A 0.9300
C43 H43A 0.9300
Pt2 C11B 2.016(9)
Pt2 N2B 2.033(7)
Pt2 N1B 2.036(7)
Pt2 O1B 2.074(6)
N1B C1B 1.345(12)
N1B C5B 1.364(12)
N2B C19B 1.315(11)
N2B C20B 1.463(10)
N3B C38B 1.422(11)
N3B C29B 1.424(10)
N3B C32B 1.440(11)
O1B C12B 1.315(11)
O2B C15B 1.378(11)
O2B C18B 1.416(14)
C1B C2B 1.395(14)
C1B H1B 0.9300
C2B C3B 1.386(16)
C2B H2B 0.9300
C3B C4B 1.351(15)
C3B H3B 0.9300
C4B C5B 1.396(13)
C4B H4B 0.9300
C5B C6B 1.459(13)
C6B C7B 1.413(14)
C6B C11B 1.426(13)
C7B C8B 1.366(15)
C7B H7B 0.9300
C8B C9B 1.389(14)
C8B H8B 0.9300
C9B C10B 1.403(13)
C9B H9B 0.9300
C10B C11B 1.391(12)
C10B H10B 0.9300
C12B C17B 1.400(12)
C12B C13B 1.429(13)
C13B C14B 1.362(14)
C13B H13B 0.9300
C14B C15B 1.383(14)
C14B H14B 0.9300
C15B C16B 1.382(12)
C16B C17B 1.431(12)
C16B H16B 0.9300
C17B C19B 1.437(12)
C18B H18D 0.9600
C18B H18E 0.9600
C18B H18F 0.9600
C19B H19B 0.9300
C20B C21B 1.376(12)
C20B C25B 1.393(12)
C21B C22B 1.393(11)
C21B H21B 0.9300
C22B C23B 1.404(11)
C22B H22B 0.9300
C23B C24B 1.391(12)
C23B C26B 1.476(11)
C24B C25B 1.387(11)
C24B H24B 0.9300
C25B H25B 0.9300
C26B C27B 1.406(11)
C26B C31B 1.407(12)
C27B C28B 1.390(11)
C27B H27B 0.9300
C28B C29B 1.373(11)
C28B H28B 0.9300
C29B C30B 1.413(11)
C30B C31B 1.381(12)
C30B H30B 0.9300
C31B H31B 0.9300
C32B C37B 1.372(12)
C32B C33B 1.393(12)
C33B C34B 1.371(13)
C33B H33B 0.9300
C34B C35B 1.368(14)
C34B H34B 0.9300
C35B C36B 1.404(14)
C35B H35B 0.9300
C36B C37B 1.374(13)
C36B H36B 0.9300
C37B H37B 0.9300
C38B C43B 1.398(12)
C38B C39B 1.405(13)
C39B C40B 1.392(13)
C39B H39B 0.9300
C40B C41B 1.390(15)
C40B H40B 0.9300
C41B C42B 1.388(16)
C41B H41B 0.9300
C42B C43B 1.417(14)
C42B H42B 0.9300
C43B H43B 0.9300
C1S Cl1 1.60(3)
C1S Cl2 1.69(3)
C1S H1SC 0.9700
C1S H1SB 0.9700
